data_2011819
loop_
_publ_author_name
'Kim, Youngmee'
'Kim, Sung-Jin'
'Nam, Wonwoo'

_publ_section_title
;
 A ferric-cyanide-bridged one-dimensional dirhodium complex with
 (18-crown-6)potassium cations
;
_journal_issue 3
_journal_name_full 'Acta Crystallographica Section C'
_journal_page_first 266
_journal_page_last 268
_journal_paper_doi 10.1107/S0108270100019776
_journal_volume 57
_journal_year 2001
_chemical_formula_iupac
;
[K(C12 H24 O6 ) (H2 O) ]2 [K(C12 H24 O6 ) (H2 O)2 ] [Fe Rh2 (C7 H5 O2 )4
 (CN)6 ] , 8H2 O
;
_chemical_formula_moiety '2C12 H26 K O7 + , C12 H28 K O8 + , C34 H20 Fe N6 O8 Rh2 3- ,  8H2 O'
_chemical_formula_sum 'C70 H116 Fe K3 N6 O38 Rh2'
_chemical_formula_weight 2028.66
_chemical_name_systematic
;
[{K(18-crown-6-ether)(H~2~O)}~2~{K(18-crown-6-ether)(H~2~O)~2~}]
[Rh~2~(O~2~CC~6~H~5~)~4~Fe(CN)~6~]8H~2~O
(18-crown-6-ether = 1,4,7,10,13,16-hexaoxacyclooctadecane)
;
_space_group_IT_number 14
_symmetry_cell_setting monoclinic
_symmetry_space_group_name_Hall '-P 2ybc'
_symmetry_space_group_name_H-M 'P 1 21/c 1'
_cell_angle_alpha 90.00
_cell_angle_beta 104.0900(10)
_cell_angle_gamma 90.00
_cell_formula_units_Z 4
_cell_length_a 16.0884(4)
_cell_length_b 23.1083(5)
_cell_length_c 25.8233(6)
_cell_measurement_reflns_used 75952
_cell_measurement_temperature 150.0(10)
_cell_measurement_theta_max 27.00
_cell_measurement_theta_min 2.59
_cell_volume 9311.6(4)
_computing_cell_refinement 'Denzo-SMN (Otwinowski & Minor, 1997)'
_computing_data_collection 'KappaCCD server software (Nonius, 1997)'
_computing_data_reduction Denzo-SMN
_computing_molecular_graphics SHELXTL
_computing_publication_material SHELXTL
_computing_structure_refinement SHELXTL
_computing_structure_solution 'SHELXTL (Sheldrick, 1998)'
_diffrn_ambient_temperature 150.0(10)
_diffrn_measured_fraction_theta_full .999
_diffrn_measured_fraction_theta_max .999
_diffrn_measurement_device_type 'Nonius Kappa-CCD'
_diffrn_measurement_method '\f scans and \w scans with \k offsets'
_diffrn_radiation_monochromator graphite
_diffrn_radiation_source 'fine-focus sealed tube'
_diffrn_radiation_type MoK\a
_diffrn_radiation_wavelength .71073
_diffrn_reflns_av_R_equivalents .042
_diffrn_reflns_av_sigmaI/netI .0803
_diffrn_reflns_limit_h_max 20
_diffrn_reflns_limit_h_min -21
_diffrn_reflns_limit_k_max 29
_diffrn_reflns_limit_k_min -30
_diffrn_reflns_limit_l_max 31
_diffrn_reflns_limit_l_min -32
_diffrn_reflns_number 75952
_diffrn_reflns_theta_full 27.00
_diffrn_reflns_theta_max 27.00
_diffrn_reflns_theta_min 2.59
_diffrn_standards_decay_% none
_exptl_absorpt_coefficient_mu .724
_exptl_absorpt_correction_T_max .9055
_exptl_absorpt_correction_T_min .8398
_exptl_absorpt_correction_type multi-scan
_exptl_absorpt_process_details '(Scalepack; Otwinowski & Minor, 1997)'
_exptl_crystal_colour brown
_exptl_crystal_density_diffrn 1.447
_exptl_crystal_density_meas ?
_exptl_crystal_density_method 'not measured'
_exptl_crystal_description block
_exptl_crystal_F_000 4220
_exptl_crystal_size_max .25
_exptl_crystal_size_mid .15
_exptl_crystal_size_min .14
_refine_diff_density_max 1.334
_refine_diff_density_min -.687
_refine_ls_extinction_method none
_refine_ls_goodness_of_fit_ref 1.022
_refine_ls_hydrogen_treatment constr
_refine_ls_matrix_type full
_refine_ls_number_parameters 1156
_refine_ls_number_reflns 20305
_refine_ls_number_restraints 64
_refine_ls_restrained_S_all 1.021
_refine_ls_R_factor_all .0959
_refine_ls_R_factor_gt .0525
_refine_ls_shift/su_max .003
_refine_ls_shift/su_mean .000
_refine_ls_structure_factor_coef Fsqd
_refine_ls_weighting_details 'calc w = 1/[\s^2^(Fo^2^)+(0.0364P)^2^+9.4629P] where P=(Fo^2^+2Fc^2^)/3'
_refine_ls_weighting_scheme calc
_refine_ls_wR_factor_ref .1157
_reflns_number_gt 13576
_reflns_number_total 20305
_reflns_threshold_expression I>2\s(I)
_cod_data_source_file oa1112.cif
_cod_data_source_block I
_cod_depositor_comments
;
The following automatic conversions were performed:
'_symmetry_cell_setting' value 'Monoclinic' changed to 'monoclinic'
according to '/home/saulius/struct/CIF-dictionaries/cif_core.dic'
dictionary named 'cif_core.dic' version 2.4.1 from 2010-06-29.

Automatic conversion script
Id: cif_fix_enum 1527 2010-12-29 10:47:43Z saulius 

The following automatic conversions were performed:

'_symmetry_cell_setting' value 'Monoclinic' changed to 'monoclinic'
according to /home/saulius/struct/CIF-dictionaries/cif_core.dic
dictionary named 'cif_core.dic' version 2.4.1 from 2010-06-29.

Automatic conversion script
Id: cif_fix_values 1715 2011-07-08 13:25:40Z adriana 

The following automatic conversions were performed:

'_exptl_crystal_density_meas' value 'not measured' was changed to '?'
- the value is perceived as not measured.

Automatic conversion script
Id: cif_fix_values 3008 2015-01-20 13:52:24Z robertas 
;
_cod_original_sg_symbol_H-M 'P 21/c'
_cod_database_code 2011819
_cod_database_fobs_code 2011819

loop_
_symmetry_equiv_pos_as_xyz
'x, y, z'
'-x, y+1/2, -z+1/2'
'-x, -y, -z'
'x, -y-1/2, z-1/2'

loop_
_atom_site_label
_atom_site_fract_x
_atom_site_fract_y
_atom_site_fract_z
_atom_site_U_iso_or_equiv
_atom_site_adp_type
_atom_site_calc_flag
_atom_site_refinement_flags
_atom_site_occupancy
_atom_site_disorder_assembly
_atom_site_disorder_group
_atom_site_type_symbol
Rh1 .236786(18) .739165(11) .705813(10) .01490(7) Uani d . 1 . . Rh
Rh2 .253935(18) .752744(11) .800397(10) .01520(7) Uani d . 1 . . Rh
Fe1 .24944(3) .73350(2) .503479(18) .01547(11) Uani d . 1 . . Fe
O1 .11733(16) .77579(10) .69407(9) .0201(6) Uani d . 1 . . O
O2 .13363(16) .78642(10) .78280(9) .0216(6) Uani d . 1 . . O
O3 .18367(16) .66008(10) .71555(9) .0197(6) Uani d . 1 . . O
O4 .19748(16) .67472(10) .80386(9) .0212(6) Uani d . 1 . . O
O5 .35729(16) .70515(10) .72340(9) .0206(6) Uani d . 1 . . O
O6 .37202(16) .71459(10) .81248(9) .0188(6) Uani d . 1 . . O
O7 .29242(16) .81762(10) .70228(9) .0205(6) Uani d . 1 . . O
O8 .31019(16) .83076(10) .79098(9) .0190(6) Uani d . 1 . . O
N1 .22889(19) .72957(12) .61971(11) .0178(7) Uani d . 1 . . N
N2 .0523(2) .73853(13) .45991(12) .0281(8) Uani d . 1 . . N
N3 .2475(2) .59918(14) .50097(12) .0252(7) Uani d . 1 . . N
N4 .4473(2) .73304(13) .54512(12) .0260(7) Uani d . 1 . . N
N5 .2524(2) .86766(14) .50746(13) .0331(8) Uani d . 1 . . N
N6 .2647(2) .73666(12) .38643(11) .0192(7) Uani d . 1 . . N
C1 .0902(2) .78816(15) .73472(14) .0204(8) Uani d . 1 . . C
C2 .1752(2) .64517(15) .76112(14) .0193(8) Uani d . 1 . . C
C3 .3993(2) .70123(14) .77173(14) .0182(8) Uani d . 1 . . C
C4 .3194(2) .84587(15) .74553(13) .0184(8) Uani d . 1 . . C
C5 .2366(2) .73104(14) .57660(13) .0172(8) Uani d . 1 . . C
C6 .1254(3) .73576(15) .47697(13) .0199(8) Uani d . 1 . . C
C7 .2483(2) .64940(16) .50164(13) .0175(7) Uani d . 1 . . C
C8 .3736(3) .73266(15) .52894(13) .0201(8) Uani d . 1 . . C
C9 .2512(2) .81767(16) .50631(14) .0217(8) Uani d . 1 . . C
C10 .2597(2) .73493(14) .43002(14) .0188(8) Uani d . 1 . . C
C11 -.0028(3) .80440(15) .72577(14) .0228(9) Uani d . 1 . . C
C12 -.0453(3) .79096(18) .76569(16) .0340(10) Uani d . 1 . . C
H12A -.0146 .7748 .7986 .041 Uiso calc R 1 . . H
C13 -.1328(3) .8014(2) .75665(17) .0429(12) Uani d . 1 . . C
H13A -.1623 .7916 .7831 .051 Uiso calc R 1 . . H
C14 -.1768(3) .82610(19) .70915(17) .0404(12) Uani d . 1 . . C
H14A -.2365 .8333 .7030 .049 Uiso calc R 1 . . H
C15 -.1338(3) .84038(17) .67046(16) .0330(10) Uani d . 1 . . C
H15A -.1642 .8581 .6382 .040 Uiso calc R 1 . . H
C16 -.0473(3) .82901(16) .67838(15) .0258(9) Uani d . 1 . . C
H16A -.0185 .8381 .6513 .031 Uiso calc R 1 . . H
C21 .1352(2) .58737(14) .76547(14) .0181(8) Uani d . 1 . . C
C22 .1354(3) .56430(16) .81529(15) .0270(9) Uani d . 1 . . C
H22A .1593 .5859 .8467 .032 Uiso calc R 1 . . H
C23 .1010(3) .51023(17) .81937(17) .0369(11) Uani d . 1 . . C
H23A .1015 .4948 .8535 .044 Uiso calc R 1 . . H
C24 .0659(3) .47844(17) .77387(17) .0350(11) Uani d . 1 . . C
H24A .0426 .4411 .7767 .042 Uiso calc R 1 . . H
C25 .0651(3) .50150(16) .72409(16) .0323(10) Uani d . 1 . . C
H25 .0407 .4799 .6927 .039 Uiso calc R 1 . . H
C26 .0995(2) .55584(15) .71984(15) .0234(9) Uani d . 1 . . C
H26 .0986 .5714 .6857 .028 Uiso calc R 1 . . H
C31 .4898(3) .68055(15) .78177(14) .0221(9) Uani d . 1 . . C
C32 .5308(3) .65630(16) .83040(15) .0293(10) Uani d . 1 . . C
H32A .5002 .6503 .8571 .035 Uiso calc R 1 . . H
C33 .6158(3) .64095(18) .83988(17) .0378(11) Uani d . 1 . . C
H33A .6432 .6237 .8731 .045 Uiso calc R 1 . . H
C36 .5361(3) .68937(17) .74319(15) .0291(9) Uani d . 1 . . C
H36A .5086 .7056 .7096 .035 Uiso calc R 1 . . H
C34 .6619(3) .65004(18) .80225(18) .0406(12) Uani d . 1 . . C
H34A .7207 .6396 .8095 .049 Uiso calc R 1 . . H
C35 .6217(3) .67460(19) .75374(17) .0380(11) Uani d . 1 . . C
H35A .6532 .6813 .7276 .046 Uiso calc R 1 . . H
C41 .3649(2) .90148(15) .74198(14) .0192(8) Uani d . 1 . . C
C42 .3929(3) .93573(15) .78731(14) .0259(9) Uani d . 1 . . C
H42 .3855 .9229 .8209 .031 Uiso calc R 1 . . H
C43 .4314(3) .98871(16) .78325(16) .0306(10) Uani d . 1 . . C
H43 .4493 1.0123 .8141 .037 Uiso calc R 1 . . H
C44 .4442(3) 1.00758(17) .73499(16) .0327(10) Uani d . 1 . . C
H44A .4709 1.0438 .7326 .039 Uiso calc R 1 . . H
C45 .4176(3) .97282(17) .68994(16) .0327(10) Uani d . 1 . . C
H45A .4265 .9854 .6567 .039 Uiso calc R 1 . . H
C46 .3785(3) .92021(16) .69323(15) .0271(9) Uani d . 1 . . C
H46A .3607 .8967 .6623 .032 Uiso calc R 1 . . H
K1 .58215(6) .95905(4) .88792(3) .0299(2) Uani d D 1 . . K
O11 .62998(18) .86742(12) .82540(11) .0352(7) Uani d . 1 . . O
O12 .53774(18) .84207(11) .90339(10) .0303(7) Uani d . 1 . . O
O13 .43597(18) .93303(11) .92327(10) .0292(7) Uani d . 1 . . O
O14 .47653(18) 1.04801(11) .91375(10) .0282(6) Uani d . 1 . . O
O15 .59106(18) 1.07197(11) .85216(10) .0299(7) Uani d . 1 . . O
O16 .69074(19) .98241(12) .82399(11) .0358(7) Uani d . 1 . . O
O17 .6850(2) .89236(13) .97107(13) .0525(9) Uani d D 1 . . O
H1W .7282(11) .8807(12) .9604(7) .063 Uiso d D 1 . . H
H2W .6553(8) .8631(8) .9758(10) .063 Uiso d D 1 . . H
C101 .7011(3) .9395(2) .78678(18) .0490(13) Uani d . 1 . . C
H10A .7530 .9477 .7739 .059 Uiso calc R 1 . . H
H10B .6510 .9397 .7557 .059 Uiso calc R 1 . . H
C102 .7091(3) .8818(2) .81317(19) .0461(13) Uani d . 1 . . C
H10C .7237 .8522 .7891 .055 Uiso calc R 1 . . H
H10D .7555 .8827 .8463 .055 Uiso calc R 1 . . H
C103 .6342(3) .81239(18) .85130(19) .0417(12) Uani d . 1 . . C
H10E .6812 .8124 .8842 .050 Uiso calc R 1 . . H
H10F .6461 .7817 .8274 .050 Uiso calc R 1 . . H
C104 .5506(3) .80076(18) .86494(18) .0409(12) Uani d . 1 . . C
H10G .5033 .8034 .8323 .049 Uiso calc R 1 . . H
H10H .5508 .7612 .8796 .049 Uiso calc R 1 . . H
C105 .4581(3) .83225(16) .91679(16) .0316(10) Uani d . 1 . . C
H10I .4597 .7946 .9354 .038 Uiso calc R 1 . . H
H10J .4112 .8309 .8839 .038 Uiso calc R 1 . . H
C106 .4421(3) .87977(17) .95208(16) .0353(11) Uani d . 1 . . C
H10K .3882 .8724 .9630 .042 Uiso calc R 1 . . H
H10L .4897 .8818 .9846 .042 Uiso calc R 1 . . H
C107 .3965(3) .97713(17) .94772(16) .0345(10) Uani d . 1 . . C
H10M .4304 .9840 .9847 .041 Uiso calc R 1 . . H
H10N .3381 .9650 .9491 .041 Uiso calc R 1 . . H
C108 .3922(3) 1.03115(17) .91548(17) .0350(11) Uani d . 1 . . C
H10O .3572 1.0243 .8788 .042 Uiso calc R 1 . . H
H10P .3649 1.0624 .9317 .042 Uiso calc R 1 . . H
C109 .4792(3) 1.10354(16) .88979(16) .0326(10) Uani d . 1 . . C
H10Q .4605 1.1338 .9117 .039 Uiso calc R 1 . . H
H10R .4400 1.1042 .8537 .039 Uiso calc R 1 . . H
C110 .5679(3) 1.11517(16) .88608(16) .0336(11) Uani d . 1 . . C
H11A .5717 1.1542 .8710 .040 Uiso calc R 1 . . H
H11B .6075 1.1136 .9220 .040 Uiso calc R 1 . . H
C111 .6745(3) 1.08168(18) .84384(17) .0374(11) Uani d . 1 . . C
H11C .7186 1.0758 .8776 .045 Uiso calc R 1 . . H
H11D .6792 1.1218 .8315 .045 Uiso calc R 1 . . H
C112 .6868(3) 1.0398(2) .80284(18) .0436(12) Uani d . 1 . . C
H11D' .6387 1.0428 .7707 .052 Uiso calc R 1 . . H
H11E .7406 1.0488 .7923 .052 Uiso calc R 1 . . H
K2 -.08470(6) .53804(3) .61407(3) .0281(2) Uani d D 1 . . K
O21 -.05323(19) .65457(11) .59088(11) .0328(7) Uani d . 1 . . O
O22 .06294(18) .56599(11) .58148(10) .0294(7) Uani d . 1 . . O
O23 .01956(18) .44957(11) .58681(10) .0303(7) Uani d . 1 . . O
O24 -.08988(19) .42395(11) .65138(11) .0354(7) Uani d . 1 . . O
O25 -.1796(2) .51358(13) .68865(12) .0457(8) Uani d . 1 . . O
O26 -.1323(2) .62670(12) .67511(12) .0427(8) Uani d . 1 . . O
O27 -.2086(2) .51995(12) .52878(12) .0396(8) Uani d D 1 . . O
H3W -.2270(15) .4866(3) .5169(10) .047 Uiso d D 1 . . H
H4W -.2442(15) .5455(4) .5131(10) .047 Uiso d D 1 . . H
C201 -.1507(4) .6779(2) .6442(2) .0630(17) Uani d . 1 . . C
H20A -.1676 .7090 .6660 .076 Uiso calc R 1 . . H
H20B -.1992 .6708 .6130 .076 Uiso calc R 1 . . H
C202 -.0762(4) .69632(19) .6260(2) .0531(14) Uani d . 1 . . C
H20C -.0887 .7338 .6071 .064 Uiso calc R 1 . . H
H20D -.0273 .7021 .6572 .064 Uiso calc R 1 . . H
C203 .0312(3) .66586(17) .58450(17) .0333(10) Uani d . 1 . . C
H20E .0721 .6679 .6199 .040 Uiso calc R 1 . . H
H20F .0321 .7035 .5663 .040 Uiso calc R 1 . . H
C204 .0568(3) .61907(17) .55250(17) .0360(11) Uani d . 1 . . C
H20G .0138 .6153 .5180 .043 Uiso calc R 1 . . H
H20H .1128 .6284 .5450 .043 Uiso calc R 1 . . H
C205 .1015(3) .52209(17) .55647(15) .0314(10) Uani d . 1 . . C
H20I .1603 .5339 .5557 .038 Uiso calc R 1 . . H
H20J .0679 .5166 .5192 .038 Uiso calc R 1 . . H
C206 .1045(3) .46691(17) .58654(16) .0344(10) Uani d . 1 . . C
H20K .1322 .4365 .5696 .041 Uiso calc R 1 . . H
H20L .1387 .4723 .6237 .041 Uiso calc R 1 . . H
C207 .0166(3) .39343(16) .60943(16) .0341(11) Uani d . 1 . . C
H20M .0573 .3914 .6449 .041 Uiso calc R 1 . . H
H20N .0332 .3637 .5862 .041 Uiso calc R 1 . . H
C208 -.0722(3) .38219(17) .61470(16) .0382(12) Uani d . 1 . . C
H20O -.1137 .3861 .5796 .046 Uiso calc R 1 . . H
H20P -.0767 .3425 .6283 .046 Uiso calc R 1 . . H
C209 -.1716(3) .41590(19) .6623(2) .0468(13) Uani d . 1 . . C
H20Q -.1787 .3752 .6724 .056 Uiso calc R 1 . . H
H20R -.2177 .4254 .6305 .056 Uiso calc R 1 . . H
C210 -.1752(3) .4552(2) .7072(2) .0501(14) Uani d . 1 . . C
H21A -.2263 .4462 .7207 .060 Uiso calc R 1 . . H
H21B -.1236 .4499 .7368 .060 Uiso calc R 1 . . H
C211 -.1765(4) .5557(2) .7291(2) .0560(14) Uani d . 1 . . C
H21C -.1191 .5556 .7542 .067 Uiso calc R 1 . . H
H21D -.2196 .5465 .7495 .067 Uiso calc R 1 . . H
C212 -.1945(4) .6135(2) .7037(2) .0632(16) Uani d . 1 . . C
H21E -.2522 .6135 .6790 .076 Uiso calc R 1 . . H
H21F -.1934 .6432 .7314 .076 Uiso calc R 1 . . H
K3 .0000 1.0000 .5000 .0314(3) Uani d SD 1 . . K
O31 -.1395(2) 1.04363(13) .42965(12) .0462(8) Uani d . 1 . . O
O32 -.1418(2) .92572(14) .46211(14) .0533(9) Uani d . 1 . . O
O33 -.0085(2) .88973(13) .55412(12) .0439(8) Uani d . 1 . . O
O34 -.0924(2) 1.07034(13) .55466(12) .0489(9) Uani d D 1 . . O
H5W -.0609(7) 1.0978(8) .5697(11) .059 Uiso d D 1 . . H
H6W -.1366(11) 1.0832(11) .5328(5) .059 Uiso d D 1 . . H
C301 -.2047(4) 1.0041(2) .4061(2) .0729(19) Uani d . 1 . . C
H30A -.1883 .9831 .3766 .087 Uiso calc R 1 . . H
H30B -.2587 1.0253 .3910 .087 Uiso calc R 1 . . H
C302 -.2177(3) .9614(2) .4482(2) .0668(17) Uani d . 1 . . C
H30C -.2260 .9823 .4800 .080 Uiso calc R 1 . . H
H30D -.2690 .9373 .4338 .080 Uiso calc R 1 . . H
C303 -.1519(4) .8831(2) .5007(2) .0649(16) Uani d . 1 . . C
H30E -.1977 .8554 .4843 .078 Uiso calc R 1 . . H
H30F -.1679 .9021 .5312 .078 Uiso calc R 1 . . H
C304 -.0678(3) .8519(2) .5193(2) .0539(14) Uani d . 1 . . C
H30G -.0760 .8162 .5386 .065 Uiso calc R 1 . . H
H30H -.0452 .8410 .4883 .065 Uiso calc R 1 . . H
C305 .0734(3) .86427(19) .56982(18) .0446(13) Uani d . 1 . . C
H30I .0941 .8538 .5379 .054 Uiso calc R 1 . . H
H30J .0708 .8286 .5907 .054 Uiso calc R 1 . . H
C306 .1329(3) .9070(2) .60315(18) .0495(13) Uani d . 1 . . C
H30K .1106 .9191 .6340 .059 Uiso calc R 1 . . H
H30L .1901 .8893 .6169 .059 Uiso calc R 1 . . H
K4 .5000 1.0000 .5000 .0354(3) Uani d SD 1 . . K
O41 .6303(2) .98949(12) .59337(11) .0397(8) Uani d . 1 . . O
O42 .54822(19) 1.09840(11) .56555(11) .0344(7) Uani d . 1 . . O
O43 .44526(19) 1.11088(12) .45939(11) .0382(7) Uani d . 1 . . O
O44 .3935(2) .94414(13) .55597(12) .0489(9) Uani d D 1 . . O
H7W .3471(9) .9345(13) .5339(5) .059 Uiso d D 1 . . H
H8W .4189(9) .9137(9) .5706(12) .059 Uiso d D 1 . . H
C401 .6344(3) 1.03636(18) .63010(16) .0406(11) Uani d . 1 . . C
H40A .6877 1.0338 .6588 .049 Uiso calc R 1 . . H
H40B .5849 1.0346 .6466 .049 Uiso calc R 1 . . H
C402 .6326(3) 1.09211(18) .59992(17) .0398(11) Uani d . 1 . . C
H40C .6457 1.1251 .6251 .048 Uiso calc R 1 . . H
H40D .6760 1.0912 .5785 .048 Uiso calc R 1 . . H
C403 .5393(3) 1.15149(17) .53662(17) .0380(11) Uani d . 1 . . C
H40E .5829 1.1538 .5155 .046 Uiso calc R 1 . . H
H40F .5479 1.1846 .5617 .046 Uiso calc R 1 . . H
C404 .4517(3) 1.15404(18) .50043(17) .0393(11) Uani d . 1 . . C
H40G .4082 1.1467 .5210 .047 Uiso calc R 1 . . H
H40H .4412 1.1929 .4841 .047 Uiso calc R 1 . . H
C405 .3643(3) 1.1117(2) .42157(19) .0495(13) Uani d . 1 . . C
H40I .3545 1.1500 .4040 .059 Uiso calc R 1 . . H
H40J .3178 1.1044 .4398 .059 Uiso calc R 1 . . H
C406 .3640(3) 1.06560(19) .38076(18) .0459(12) Uani d . 1 . . C
H40K .3107 1.0679 .3520 .055 Uiso calc R 1 . . H
H40L .4133 1.0710 .3646 .055 Uiso calc R 1 . . H
O1W .0634(2) .82464(13) .37229(12) .0445(8) Uani d D 1 . . O
H9W .069(3) .7999(13) .3973(11) .053 Uiso d D 1 . . H
H10W .098(2) .8163(16) .3532(14) .053 Uiso d D 1 . . H
O2W -.1266(2) .74026(15) .41203(16) .0589(10) Uani d D 1 . . O
H11W -.0722(4) .7388(19) .4218(19) .071 Uiso d D 1 . . H
H12W -.142(2) .7702(13) .3929(17) .071 Uiso d D 1 . . H
O3W .4301(2) .79917(19) .64301(15) .0707(12) Uani d D 1 . . O
H13W .3824(16) .795(2) .6510(18) .085 Uiso d D 1 . . H
H14W .429(3) .782(2) .6137(11) .085 Uiso d D 1 . . H
O4W -.1165(2) .85601(17) .36766(17) .0683(11) Uani d D 1 . . O
H15W -.0687(16) .850(2) .360(2) .082 Uiso d D 1 . . H
H16W -.113(3) .8860(14) .3874(18) .082 Uiso d D 1 . . H
O5W .5858(3) .83273(17) .70291(17) .0731(12) Uani d D 1 . . O
H17W .5334(8) .825(2) .689(2) .088 Uiso d D 1 . . H
H18W .617(2) .8062(17) .695(2) .088 Uiso d D 1 . . H
O6W -.1807(2) .68322(19) .49241(18) .0776(12) Uani d D 1 . . O
H19W -.1326(15) .674(2) .5127(18) .093 Uiso d D 1 . . H
H20W -.174(3) .7097(19) .4709(17) .093 Uiso d D 1 . . H
O7W .6227(3) .7408(2) .6205(3) .1100(17) Uani d D 1 . . O
H21W .621(4) .770(2) .641(2) .132 Uiso d D 1 . . H
H22W .5727(19) .736(3) .600(2) .132 Uiso d D 1 . . H
O8W .2612(8) 1.2259(3) .4509(4) .223(4) Uani d D 1 . . O
H23W .249(9) 1.225(5) .481(3) .267 Uiso d D 1 . . H
H24W .270(9) 1.2609(18) .443(5) .267 Uiso d D 1 . . H

loop_
_atom_site_aniso_label
_atom_site_aniso_U_11
_atom_site_aniso_U_22
_atom_site_aniso_U_33
_atom_site_aniso_U_12
_atom_site_aniso_U_13
_atom_site_aniso_U_23
Rh1 .01781(17) .01860(14) .00902(13) -.00044(12) .00465(11) -.00224(11)
Rh2 .01895(16) .01851(14) .00912(13) -.00088(12) .00529(11) -.00235(11)
Fe1 .0201(3) .0181(3) .0094(2) .0004(2) .0060(2) .0003(2)
O1 .0194(15) .0273(14) .0144(12) .0049(11) .0054(11) -.0013(11)
O2 .0173(15) .0313(15) .0164(13) .0039(11) .0047(11) -.0056(11)
O3 .0283(16) .0193(13) .0125(12) -.0019(11) .0067(11) -.0021(10)
O4 .0277(17) .0243(14) .0127(12) -.0049(11) .0073(11) -.0023(10)
O5 .0208(15) .0274(14) .0139(13) .0030(11) .0049(11) -.0040(11)
O6 .0208(15) .0237(13) .0123(12) .0016(11) .0046(11) -.0018(10)
O7 .0260(16) .0215(13) .0148(13) -.0054(11) .0065(11) -.0027(10)
O8 .0261(16) .0194(13) .0125(12) -.0029(11) .0065(11) -.0029(10)
N1 .0231(18) .0208(16) .0107(14) -.0032(13) .0062(13) -.0027(12)
N2 .024(2) .0308(19) .0285(18) .0009(16) .0049(16) -.0025(15)
N3 .027(2) .0256(18) .0247(17) -.0026(15) .0101(14) -.0012(15)
N4 .027(2) .0258(18) .0251(17) .0013(15) .0068(16) .0013(14)
N5 .029(2) .026(2) .046(2) -.0003(16) .0126(18) -.0008(16)
N6 .0242(19) .0227(16) .0119(14) .0048(13) .0068(13) .0049(13)
C1 .025(2) .0164(18) .0193(19) -.0005(16) .0048(17) -.0029(15)
C2 .019(2) .0223(19) .0169(18) .0033(16) .0054(16) -.0009(15)
C3 .023(2) .0142(18) .0186(19) -.0023(15) .0067(17) -.0025(15)
C4 .017(2) .0202(19) .0175(19) .0031(15) .0041(16) -.0020(15)
C5 .020(2) .0154(18) .0167(18) -.0015(15) .0056(16) .0005(14)
C6 .025(2) .0217(19) .0140(17) -.0002(17) .0072(17) .0016(15)
C7 .016(2) .026(2) .0118(16) -.0008(16) .0063(14) .0010(16)
C8 .030(2) .0188(19) .0154(17) .0020(17) .0124(17) .0022(15)
C9 .017(2) .027(2) .023(2) .0008(17) .0082(17) .0027(17)
C10 .019(2) .0172(18) .0203(19) .0044(15) .0052(16) .0035(15)
C11 .024(2) .024(2) .0203(19) .0038(17) .0043(17) -.0050(16)
C12 .025(3) .052(3) .025(2) .010(2) .0080(19) -.0004(19)
C13 .036(3) .061(3) .034(3) .010(2) .014(2) -.002(2)
C14 .027(3) .053(3) .040(3) .012(2) .006(2) -.015(2)
C15 .034(3) .030(2) .033(2) .0106(19) .003(2) -.0004(18)
C16 .026(2) .026(2) .025(2) .0045(17) .0071(18) -.0051(17)
C21 .017(2) .0171(18) .0216(19) .0012(15) .0064(16) -.0009(15)
C22 .032(3) .026(2) .024(2) -.0007(18) .0108(19) -.0002(17)
C23 .050(3) .028(2) .035(2) -.001(2) .016(2) .0100(19)
C24 .037(3) .020(2) .047(3) -.0034(19) .009(2) .005(2)
C25 .038(3) .022(2) .033(2) -.0014(19) .001(2) -.0055(18)
C26 .025(2) .021(2) .023(2) -.0004(17) .0050(17) -.0005(16)
C31 .026(2) .0209(19) .0186(19) .0018(16) .0045(17) -.0077(15)
C32 .037(3) .026(2) .025(2) .0080(19) .007(2) -.0036(17)
C33 .038(3) .040(3) .029(2) .015(2) -.004(2) -.003(2)
C36 .026(3) .039(2) .023(2) .0019(19) .0069(19) -.0045(18)
C34 .025(3) .045(3) .048(3) .016(2) .000(2) -.012(2)
C35 .030(3) .049(3) .038(3) .006(2) .014(2) -.008(2)
C41 .018(2) .0209(19) .0186(18) .0027(15) .0034(16) .0025(15)
C42 .034(3) .025(2) .0185(19) -.0037(18) .0060(18) -.0001(16)
C43 .034(3) .027(2) .028(2) -.0066(19) .002(2) -.0017(18)
C44 .035(3) .026(2) .034(2) -.0082(19) .004(2) .0047(19)
C45 .037(3) .036(2) .025(2) -.005(2) .008(2) .0103(19)
C46 .031(3) .030(2) .020(2) -.0035(18) .0061(18) .0016(17)
K1 .0332(6) .0269(5) .0341(5) -.0003(4) .0169(4) .0039(4)
O11 .0283(18) .0378(17) .0431(18) -.0030(13) .0157(15) -.0086(14)
O12 .0320(18) .0297(15) .0318(15) -.0061(13) .0125(13) -.0034(12)
O13 .0325(18) .0319(15) .0274(15) .0016(13) .0154(13) .0042(12)
O14 .0325(18) .0247(14) .0274(15) .0005(12) .0077(13) .0018(12)
O15 .0314(18) .0273(15) .0304(15) -.0092(13) .0062(13) -.0004(12)
O16 .0368(19) .0408(17) .0342(16) -.0065(14) .0175(14) .0000(14)
O17 .044(2) .0415(19) .067(2) -.0037(16) .0028(18) -.0074(17)
C101 .049(3) .064(3) .044(3) -.010(3) .030(3) -.010(2)
C102 .034(3) .054(3) .057(3) -.008(2) .024(3) -.024(2)
C103 .039(3) .032(2) .054(3) .006(2) .012(2) -.016(2)
C104 .049(3) .031(2) .047(3) -.009(2) .017(2) -.011(2)
C105 .033(3) .028(2) .034(2) -.0071(19) .008(2) .0075(18)
C106 .033(3) .040(3) .038(3) .000(2) .017(2) .012(2)
C107 .033(3) .043(3) .032(2) .002(2) .018(2) .000(2)
C108 .034(3) .034(2) .040(3) .005(2) .015(2) -.004(2)
C109 .045(3) .020(2) .030(2) .0049(19) .004(2) -.0004(17)
C110 .048(3) .020(2) .028(2) -.0033(19) .000(2) -.0028(17)
C111 .031(3) .034(2) .045(3) -.010(2) .004(2) .016(2)
C112 .028(3) .063(3) .045(3) -.003(2) .019(2) .021(2)
K2 .0305(6) .0244(5) .0319(5) -.0027(4) .0123(4) .0009(4)
O21 .0381(19) .0235(15) .0412(17) -.0034(13) .0180(15) -.0055(12)
O22 .0330(18) .0296(15) .0282(15) -.0021(13) .0127(13) .0010(12)
O23 .0326(18) .0290(15) .0280(15) -.0012(13) .0049(13) .0006(12)
O24 .0313(19) .0290(16) .0450(18) -.0098(13) .0077(15) -.0006(13)
O25 .053(2) .0419(19) .050(2) -.0049(16) .0288(17) .0077(16)
O26 .048(2) .0375(18) .052(2) .0026(15) .0305(17) -.0051(15)
O27 .041(2) .0293(16) .0479(19) -.0010(14) .0102(16) -.0048(14)
C201 .084(5) .035(3) .090(4) .009(3) .058(4) -.005(3)
C202 .083(4) .029(2) .061(3) -.003(3) .043(3) -.012(2)
C203 .035(3) .028(2) .037(2) -.0095(19) .009(2) .0060(19)
C204 .035(3) .037(2) .040(3) .000(2) .018(2) .011(2)
C205 .030(3) .040(2) .027(2) -.003(2) .011(2) -.0056(19)
C206 .036(3) .036(2) .030(2) .005(2) .007(2) -.0080(19)
C207 .047(3) .021(2) .030(2) .003(2) .002(2) -.0026(18)
C208 .050(3) .022(2) .033(2) -.008(2) -.008(2) .0037(18)
C209 .032(3) .036(3) .071(4) -.007(2) .009(3) .018(2)
C210 .033(3) .056(3) .066(3) -.002(2) .022(3) .033(3)
C211 .061(4) .067(4) .054(3) .001(3) .040(3) -.001(3)
C212 .075(4) .062(4) .070(4) -.005(3) .051(3) -.010(3)
K3 .0287(8) .0310(7) .0322(7) .0012(6) .0028(6) -.0017(5)
O31 .041(2) .0426(19) .0468(19) .0065(16) -.0051(16) .0020(15)
O32 .042(2) .044(2) .070(2) -.0007(16) .0058(19) -.0012(17)
O33 .047(2) .0389(18) .050(2) .0076(16) .0196(17) .0035(15)
O34 .051(2) .057(2) .0350(18) .0165(17) .0047(16) .0000(15)
C301 .064(4) .061(4) .069(4) .002(3) -.031(3) .001(3)
C302 .033(3) .056(3) .100(5) -.003(3) -.008(3) .003(3)
C303 .054(4) .051(3) .087(4) -.019(3) .012(3) .008(3)
C304 .058(4) .036(3) .064(3) -.008(3) .009(3) .003(2)
C305 .054(3) .041(3) .048(3) .018(2) .028(3) .018(2)
C306 .049(4) .059(3) .038(3) .014(3) .004(3) .013(2)
K4 .0361(9) .0343(7) .0330(7) -.0018(6) .0027(6) -.0062(6)
O41 .047(2) .0379(17) .0318(16) -.0065(15) .0050(15) -.0020(14)
O42 .038(2) .0343(16) .0313(16) -.0111(14) .0093(14) -.0026(13)
O43 .037(2) .0360(17) .0396(17) -.0002(14) .0055(15) -.0016(14)
O44 .048(2) .055(2) .044(2) -.0078(17) .0098(17) -.0093(16)
C401 .040(3) .050(3) .031(2) -.007(2) .006(2) -.008(2)
C402 .040(3) .043(3) .038(3) -.011(2) .013(2) -.010(2)
C403 .054(3) .029(2) .038(2) -.008(2) .024(2) -.007(2)
C404 .046(3) .029(2) .046(3) .001(2) .017(2) .003(2)
C405 .042(3) .047(3) .055(3) .005(2) .001(3) .007(2)
C406 .046(3) .046(3) .039(3) -.004(2) -.003(2) .005(2)
O1W .053(2) .046(2) .0377(19) .0091(16) .0172(17) .0127(15)
O2W .032(2) .052(2) .086(3) .0006(17) .001(2) .0068(19)
O3W .051(3) .111(3) .056(2) -.027(2) .025(2) -.051(2)
O4W .056(3) .062(3) .076(3) .004(2) -.005(2) -.006(2)
O5W .055(3) .081(3) .079(3) -.015(2) .008(3) .013(2)
O6W .042(3) .084(3) .096(3) -.013(2) -.005(2) .030(2)
O7W .084(4) .084(4) .146(5) -.004(3) -.003(3) .009(3)
O8W .240(10) .154(7) .295(12) .019(7) .104(10) .040(7)

loop_
_atom_type_symbol
_atom_type_description
_atom_type_scat_dispersion_real
_atom_type_scat_dispersion_imag
_atom_type_scat_source
C C .0033 .0016 'International Tables Vol C Tables 4.2.6.8 and 6.1.1.4'
H H .0000 .0000 'International Tables Vol C Tables 4.2.6.8 and 6.1.1.4'
N N .0061 .0033 'International Tables Vol C Tables 4.2.6.8 and 6.1.1.4'
O O .0106 .0060 'International Tables Vol C Tables 4.2.6.8 and 6.1.1.4'
Fe Fe .3463 .8444 'International Tables Vol C Tables 4.2.6.8 and 6.1.1.4'
Rh Rh -1.1178 .9187 'International Tables Vol C Tables 4.2.6.8 and 6.1.1.4'
K K .2009 .2494 'International Tables Vol C Tables 4.2.6.8 and 6.1.1.4'

loop_
_geom_angle_atom_site_label_1
_geom_angle_atom_site_label_2
_geom_angle_atom_site_label_3
_geom_angle_site_symmetry_1
_geom_angle_site_symmetry_3
_geom_angle
_geom_angle_publ_flag
O7 Rh1 O5 . . 87.05(10) yes
O7 Rh1 O1 . . 91.85(10) yes
O5 Rh1 O1 . . 175.56(9) yes
O7 Rh1 O3 . . 175.69(9) yes
O5 Rh1 O3 . . 91.78(10) yes
O1 Rh1 O3 . . 89.00(10) yes
O7 Rh1 N1 . . 87.84(10) yes
O5 Rh1 N1 . . 90.23(10) yes
O1 Rh1 N1 . . 94.03(10) yes
O3 Rh1 N1 . . 96.32(9) yes
O7 Rh1 Rh2 . . 89.22(6) no
O5 Rh1 Rh2 . . 87.50(6) no
O1 Rh1 Rh2 . . 88.18(6) no
O3 Rh1 Rh2 . . 86.58(6) no
N1 Rh1 Rh2 . . 176.38(8) yes
O4 Rh2 O2 . . 86.45(10) yes
O4 Rh2 O6 . . 91.10(10) yes
O2 Rh2 O6 . . 175.17(9) yes
O4 Rh2 O8 . . 175.77(9) yes
O2 Rh2 O8 . . 93.46(10) yes
O6 Rh2 O8 . . 88.67(10) yes
O4 Rh2 N6 . 4_576 88.88(10) yes
O2 Rh2 N6 . 4_576 91.12(10) yes
O6 Rh2 N6 . 4_576 92.99(10) yes
O8 Rh2 N6 . 4_576 95.35(10) yes
O4 Rh2 Rh1 . . 89.25(6) no
O2 Rh2 Rh1 . . 87.44(6) no
O6 Rh2 Rh1 . . 88.37(6) no
O8 Rh2 Rh1 . . 86.53(6) no
N6 Rh2 Rh1 4_576 . 177.71(8) yes
C7 Fe1 C10 . . 89.76(14) yes
C7 Fe1 C8 . . 90.06(15) yes
C10 Fe1 C8 . . 90.34(14) yes
C7 Fe1 C9 . . 179.26(15) yes
C10 Fe1 C9 . . 90.90(14) yes
C8 Fe1 C9 . . 89.61(15) yes
C7 Fe1 C6 . . 90.89(15) yes
C10 Fe1 C6 . . 88.85(14) yes
C8 Fe1 C6 . . 178.74(15) yes
C9 Fe1 C6 . . 89.44(15) yes
C7 Fe1 C5 . . 89.54(13) yes
C10 Fe1 C5 . . 178.66(15) yes
C8 Fe1 C5 . . 90.81(14) yes
C9 Fe1 C5 . . 89.81(14) yes
C6 Fe1 C5 . . 90.02(14) yes
C1 O1 Rh1 . . 118.1(2) no
C1 O2 Rh2 . . 119.9(2) no
C2 O3 Rh1 . . 119.8(2) no
C2 O4 Rh2 . . 118.2(2) no
C3 O5 Rh1 . . 119.8(2) no
C3 O6 Rh2 . . 118.2(2) no
C4 O7 Rh1 . . 118.5(2) no
C4 O8 Rh2 . . 120.3(2) no
C5 N1 Rh1 . . 168.1(3) no
C10 N6 Rh2 . 4_575 170.7(3) yes
O1 C1 O2 . . 125.9(3) no
O1 C1 C11 . . 117.4(3) no
O2 C1 C11 . . 116.7(3) no
O3 C2 O4 . . 126.1(3) no
O3 C2 C21 . . 117.3(3) no
O4 C2 C21 . . 116.6(3) no
O5 C3 O6 . . 125.9(3) no
O5 C3 C31 . . 117.2(3) no
O6 C3 C31 . . 116.9(3) no
O8 C4 O7 . . 125.4(3) no
O8 C4 C41 . . 117.6(3) no
O7 C4 C41 . . 117.0(3) no
N1 C5 Fe1 . . 179.8(4) yes
N2 C6 Fe1 . . 177.5(3) yes
N3 C7 Fe1 . . 179.4(3) yes
N4 C8 Fe1 . . 178.3(3) yes
N5 C9 Fe1 . . 179.3(3) yes
N6 C10 Fe1 . . 178.7(3) yes
C16 C11 C12 . . 120.1(4) no
C16 C11 C1 . . 121.4(3) no
C12 C11 C1 . . 118.4(3) no
C13 C12 C11 . . 119.5(4) no
C14 C13 C12 . . 120.0(4) no
C13 C14 C15 . . 120.1(4) no
C16 C15 C14 . . 120.6(4) no
C11 C16 C15 . . 119.7(4) no
C26 C21 C22 . . 119.5(3) no
C26 C21 C2 . . 120.1(3) no
C22 C21 C2 . . 120.4(3) no
C23 C22 C21 . . 120.4(4) no
C22 C23 C24 . . 120.2(4) no
C23 C24 C25 . . 119.5(4) no
C26 C25 C24 . . 120.4(4) no
C21 C26 C25 . . 120.0(3) no
C32 C31 C36 . . 119.2(4) no
C32 C31 C3 . . 120.9(3) no
C36 C31 C3 . . 119.7(3) no
C33 C32 C31 . . 119.8(4) no
C34 C33 C32 . . 121.2(4) no
C35 C36 C31 . . 120.2(4) no
C33 C34 C35 . . 119.3(4) no
C36 C35 C34 . . 120.3(4) no
C42 C41 C46 . . 119.5(3) no
C42 C41 C4 . . 120.0(3) no
C46 C41 C4 . . 120.6(3) no
C43 C42 C41 . . 119.7(3) no
C44 C43 C42 . . 120.9(4) no
C43 C44 C45 . . 119.2(4) no
C46 C45 C44 . . 120.6(4) no
C45 C46 C41 . . 120.1(4) no
O16 K1 O15 . . 61.47(8) no
O16 K1 O13 . . 162.65(9) no
O15 K1 O13 . . 115.25(8) no
O16 K1 O17 . . 102.96(10) no
O15 K1 O17 . . 134.03(9) no
O13 K1 O17 . . 91.05(9) no
O16 K1 O14 . . 120.28(8) no
O15 K1 O14 . . 58.85(8) no
O13 K1 O14 . . 58.66(8) no
O17 K1 O14 . . 119.21(9) no
O16 K1 O12 . . 119.41(8) no
O15 K1 O12 . . 166.18(9) no
O13 K1 O12 . . 59.27(8) no
O17 K1 O12 . . 59.79(9) no
O14 K1 O12 . . 117.89(8) no
O16 K1 O11 . . 60.61(8) no
O15 K1 O11 . . 117.46(8) no
O13 K1 O11 . . 112.77(8) no
O17 K1 O11 . . 80.68(9) no
O14 K1 O11 . . 156.71(9) no
O12 K1 O11 . . 59.41(8) no
C102 O11 C103 . . 111.5(3) no
C102 O11 K1 . . 109.2(2) no
C103 O11 K1 . . 112.4(2) no
C105 O12 C104 . . 110.7(3) no
C105 O12 K1 . . 117.2(2) no
C104 O12 K1 . . 116.9(2) no
C107 O13 C106 . . 111.5(3) no
C107 O13 K1 . . 119.5(2) no
C106 O13 K1 . . 113.5(2) no
C108 O14 C109 . . 112.9(3) no
C108 O14 K1 . . 115.9(2) no
C109 O14 K1 . . 117.6(2) no
C111 O15 C110 . . 112.0(3) no
C111 O15 K1 . . 108.9(2) no
C110 O15 K1 . . 114.1(2) no
C101 O16 C112 . . 113.1(3) no
C101 O16 K1 . . 117.9(2) no
C112 O16 K1 . . 116.0(2) no
O16 C101 C102 . . 109.2(4) no
O11 C102 C101 . . 109.1(4) no
O11 C103 C104 . . 109.1(4) no
O12 C104 C103 . . 109.5(3) no
O12 C105 C106 . . 109.3(3) no
O13 C106 C105 . . 108.5(3) no
O13 C107 C108 . . 108.4(3) no
O14 C108 C107 . . 109.4(3) no
O14 C109 C110 . . 108.8(3) no
O15 C110 C109 . . 108.1(3) no
O15 C111 C112 . . 107.4(3) no
O16 C112 C111 . . 109.5(3) no
O27 K2 O22 . . 108.29(9) no
O27 K2 O25 . . 96.65(10) no
O22 K2 O25 . . 155.00(9) no
O27 K2 O26 . . 109.46(10) no
O22 K2 O26 . . 111.75(9) no
O25 K2 O26 . . 59.32(9) no
O27 K2 O24 . . 93.35(9) no
O22 K2 O24 . . 114.80(9) no
O25 K2 O24 . . 60.50(9) no
O26 K2 O24 . . 117.21(9) no
O27 K2 O21 . . 96.47(9) no
O22 K2 O21 . . 60.35(8) no
O25 K2 O21 . . 119.64(9) no
O26 K2 O21 . . 60.73(8) no
O24 K2 O21 . . 170.05(9) no
O27 K2 O23 . . 92.95(9) no
O22 K2 O23 . . 59.52(8) no
O25 K2 O23 . . 118.73(9) no
O26 K2 O23 . . 157.58(9) no
O24 K2 O23 . . 58.61(8) no
O21 K2 O23 . . 119.04(8) no
C203 O21 C202 . . 110.4(3) no
C203 O21 K2 . . 114.9(2) no
C202 O21 K2 . . 114.8(2) no
C205 O22 C204 . . 110.9(3) no
C205 O22 K2 . . 118.0(2) no
C204 O22 K2 . . 113.7(2) no
C206 O23 C207 . . 112.6(3) no
C206 O23 K2 . . 115.1(2) no
C207 O23 K2 . . 118.2(2) no
C209 O24 C208 . . 112.7(3) no
C209 O24 K2 . . 107.2(2) no
C208 O24 K2 . . 112.2(2) no
C211 O25 C210 . . 114.2(4) no
C211 O25 K2 . . 116.3(3) no
C210 O25 K2 . . 115.6(3) no
C212 O26 C201 . . 113.4(4) no
C212 O26 K2 . . 117.4(3) no
C201 O26 K2 . . 110.0(2) no
O26 C201 C202 . . 110.6(4) no
O21 C202 C201 . . 111.6(4) no
O21 C203 C204 . . 109.4(3) no
O22 C204 C203 . . 109.2(3) no
O22 C205 C206 . . 109.7(3) no
O23 C206 C205 . . 109.5(3) no
O23 C207 C208 . . 108.9(3) no
O24 C208 C207 . . 107.0(3) no
O24 C209 C210 . . 106.8(4) no
O25 C210 C209 . . 109.0(4) no
O25 C211 C212 . . 108.7(4) no
O26 C212 C211 . . 109.8(4) no
O31 K3 O31 . 3_576 180.0000(10) no
O31 K3 O34 . 3_576 109.37(9) no
O31 K3 O34 3_576 3_576 70.63(9) no
O31 K3 O34 . . 70.63(9) no
O31 K3 O34 3_576 . 109.37(9) no
O34 K3 O34 3_576 . 180.0000(10) no
O31 K3 O32 . . 61.88(9) no
O31 K3 O32 3_576 . 118.12(9) no
O34 K3 O32 3_576 . 87.48(10) no
O34 K3 O32 . . 92.52(10) no
O31 K3 O32 . 3_576 118.12(9) no
O31 K3 O32 3_576 3_576 61.88(9) no
O34 K3 O32 3_576 3_576 92.52(10) no
O34 K3 O32 . 3_576 87.48(10) no
O32 K3 O32 . 3_576 180.00(10) no
O31 K3 O33 . . 121.07(10) no
O31 K3 O33 3_576 . 58.93(10) no
O34 K3 O33 3_576 . 80.08(9) no
O34 K3 O33 . . 99.92(9) no
O32 K3 O33 . . 60.64(9) no
O32 K3 O33 3_576 . 119.36(9) no
O31 K3 O33 . 3_576 58.93(10) no
O31 K3 O33 3_576 3_576 121.07(10) no
O34 K3 O33 3_576 3_576 99.92(9) no
O34 K3 O33 . 3_576 80.08(9) no
O32 K3 O33 . 3_576 119.36(9) no
O32 K3 O33 3_576 3_576 60.64(9) no
O33 K3 O33 . 3_576 180.0000(10) no
C301 O31 C306 . 3_576 114.3(4) no
C301 O31 K3 . . 117.1(3) no
C306 O31 K3 3_576 . 121.4(3) no
C303 O32 C302 . . 109.4(4) no
C303 O32 K3 . . 113.1(3) no
C302 O32 K3 . . 107.5(3) no
C305 O33 C304 . . 111.0(4) no
C305 O33 K3 . . 110.6(2) no
C304 O33 K3 . . 109.4(3) no
O31 C301 C302 . . 109.2(4) no
O32 C302 C301 . . 107.1(5) no
O32 C303 C304 . . 107.8(4) no
O33 C304 C303 . . 108.5(4) no
O33 C305 C306 . . 108.2(4) no
O31 C306 C305 3_576 . 108.3(4) no
O41 K4 O41 3_676 . 180.0000(10) no
O41 K4 O44 3_676 3_676 86.54(9) no
O41 K4 O44 . 3_676 93.46(9) no
O41 K4 O44 3_676 . 93.46(9) no
O41 K4 O44 . . 86.54(9) no
O44 K4 O44 3_676 . 180.00(11) no
O41 K4 O43 3_676 . 60.04(8) no
O41 K4 O43 . . 119.96(8) no
O44 K4 O43 3_676 . 64.32(9) no
O44 K4 O43 . . 115.68(9) no
O41 K4 O43 3_676 3_676 119.96(8) no
O41 K4 O43 . 3_676 60.04(8) no
O44 K4 O43 3_676 3_676 115.68(9) no
O44 K4 O43 . 3_676 64.32(9) no
O43 K4 O43 . 3_676 180.00(11) no
O41 K4 O42 3_676 3_676 60.95(8) no
O41 K4 O42 . 3_676 119.05(8) no
O44 K4 O42 3_676 3_676 100.04(8) no
O44 K4 O42 . 3_676 79.96(8) no
O43 K4 O42 . 3_676 119.43(8) no
O43 K4 O42 3_676 3_676 60.57(8) no
O41 K4 O42 3_676 . 119.05(8) no
O41 K4 O42 . . 60.95(8) no
O44 K4 O42 3_676 . 79.96(8) no
O44 K4 O42 . . 100.04(8) no
O43 K4 O42 . . 60.57(8) no
O43 K4 O42 3_676 . 119.43(8) no
O42 K4 O42 3_676 . 180.00(6) no
C406 O41 C401 3_676 . 112.1(3) no
C406 O41 K4 3_676 . 115.4(2) no
C401 O41 K4 . . 114.2(2) no
C403 O42 C402 . . 111.7(3) no
C403 O42 K4 . . 113.6(2) no
C402 O42 K4 . . 111.6(2) no
C405 O43 C404 . . 112.7(3) no
C405 O43 K4 . . 114.6(2) no
C404 O43 K4 . . 113.2(2) no
O41 C401 C402 . . 108.2(3) no
O42 C402 C401 . . 107.6(4) no
O42 C403 C404 . . 108.8(3) no
O43 C404 C403 . . 108.8(4) no
O43 C405 C406 . . 108.6(4) no
O41 C406 C405 3_676 . 108.4(4) no

loop_
_geom_bond_atom_site_label_1
_geom_bond_atom_site_label_2
_geom_bond_site_symmetry_2
_geom_bond_distance
_geom_bond_publ_flag
Rh1 O7 . 2.034(2) yes
Rh1 O5 . 2.038(2) yes
Rh1 O1 . 2.054(2) yes
Rh1 O3 . 2.059(2) yes
Rh1 N1 . 2.207(3) yes
Rh1 Rh2 . 2.4109(4) yes
Rh2 O4 . 2.031(2) yes
Rh2 O2 . 2.032(2) yes
Rh2 O6 . 2.048(2) yes
Rh2 O8 . 2.058(2) yes
Rh2 N6 4_576 2.200(3) yes
Fe1 C7 . 1.944(4) yes
Fe1 C10 . 1.944(3) yes
Fe1 C8 . 1.944(4) yes
Fe1 C9 . 1.946(4) yes
Fe1 C6 . 1.947(4) yes
Fe1 C5 . 1.950(3) yes
O1 C1 . 1.264(4) yes
O2 C1 . 1.268(4) yes
O3 C2 . 1.265(4) yes
O4 C2 . 1.273(4) yes
O5 C3 . 1.270(4) yes
O6 C3 . 1.273(4) yes
O7 C4 . 1.275(4) yes
O8 C4 . 1.267(4) yes
N1 C5 . 1.150(4) yes
N2 C6 . 1.152(5) yes
N3 C7 . 1.161(4) yes
N4 C8 . 1.158(5) yes
N5 C9 . 1.156(5) yes
N6 C10 . 1.148(4) yes
N6 Rh2 4_575 2.200(3) yes
C1 C11 . 1.504(5) no
C2 C21 . 1.499(5) no
C3 C31 . 1.494(5) no
C4 C41 . 1.493(5) no
C11 C16 . 1.381(5) no
C11 C12 . 1.404(5) no
C12 C13 . 1.390(6) no
C13 C14 . 1.382(6) no
C14 C15 . 1.385(6) no
C15 C16 . 1.383(5) no
C21 C26 . 1.385(5) no
C21 C22 . 1.392(5) no
C22 C23 . 1.381(5) no
C23 C24 . 1.384(6) no
C24 C25 . 1.388(5) no
C25 C26 . 1.388(5) no
C31 C32 . 1.386(5) no
C31 C36 . 1.396(5) no
C32 C33 . 1.377(6) no
C33 C34 . 1.374(6) no
C36 C35 . 1.380(6) no
C34 C35 . 1.384(6) no
C41 C42 . 1.394(5) no
C41 C46 . 1.397(5) no
C42 C43 . 1.388(5) no
C43 C44 . 1.382(5) no
C44 C45 . 1.393(5) no
C45 C46 . 1.381(5) no
K1 O16 . 2.734(3) no
K1 O15 . 2.783(3) no
K1 O13 . 2.788(3) no
K1 O17 . 2.827(3) no
K1 O14 . 2.848(3) no
K1 O12 . 2.849(3) no
K1 O11 . 2.879(3) no
O11 C102 . 1.424(5) no
O11 C103 . 1.431(5) no
O12 C105 . 1.424(5) no
O12 C104 . 1.428(5) no
O13 C107 . 1.426(4) no
O13 C106 . 1.429(4) no
O14 C108 . 1.422(5) no
O14 C109 . 1.430(4) no
O15 C111 . 1.427(5) no
O15 C110 . 1.435(4) no
O16 C101 . 1.419(5) no
O16 C112 . 1.430(5) no
C101 C102 . 1.489(6) no
C103 C104 . 1.495(6) no
C105 C106 . 1.489(5) no
C107 C108 . 1.493(5) no
C109 C110 . 1.479(6) no
C111 C112 . 1.483(6) no
K2 O27 . 2.620(3) no
K2 O22 . 2.782(3) no
K2 O25 . 2.791(3) no
K2 O26 . 2.803(3) no
K2 O24 . 2.815(3) no
K2 O21 . 2.831(3) no
K2 O23 . 2.840(3) no
O21 C203 . 1.431(5) no
O21 C202 . 1.432(5) no
O22 C205 . 1.424(4) no
O22 C204 . 1.428(4) no
O23 C206 . 1.425(5) no
O23 C207 . 1.428(4) no
O24 C209 . 1.423(5) no
O24 C208 . 1.428(5) no
O25 C211 . 1.420(5) no
O25 C210 . 1.427(5) no
O26 C212 . 1.413(5) no
O26 C201 . 1.417(5) no
C201 C202 . 1.454(6) no
C203 C204 . 1.479(5) no
C205 C206 . 1.488(5) no
C207 C208 . 1.490(6) no
C209 C210 . 1.485(6) no
C211 C212 . 1.486(7) no
K3 O31 . 2.715(3) no
K3 O31 3_576 2.715(3) no
K3 O34 3_576 2.804(3) no
K3 O34 . 2.804(3) no
K3 O32 . 2.832(3) no
K3 O32 3_576 2.832(3) no
K3 O33 . 2.925(3) no
K3 O33 3_576 2.925(3) no
O31 C301 . 1.412(6) no
O31 C306 3_576 1.440(5) no
O32 C303 . 1.437(6) no
O32 C302 . 1.445(6) no
O33 C305 . 1.410(5) no
O33 C304 . 1.436(5) no
C301 C302 . 1.520(7) no
C303 C304 . 1.505(7) no
C305 C306 . 1.494(6) no
C306 O31 3_576 1.440(5) no
K4 O41 3_676 2.794(3) no
K4 O41 . 2.794(3) no
K4 O44 3_676 2.810(3) no
K4 O44 . 2.810(3) no
K4 O43 . 2.827(3) no
K4 O43 3_676 2.827(3) no
K4 O42 3_676 2.828(3) no
K4 O42 . 2.828(3) no
O41 C406 3_676 1.430(5) no
O41 C401 . 1.431(5) no
O42 C403 . 1.425(5) no
O42 C402 . 1.438(5) no
O43 C405 . 1.425(5) no
O43 C404 . 1.441(5) no
C401 C402 . 1.502(6) no
C403 C404 . 1.490(6) no
C405 C406 . 1.497(6) no
C406 O41 3_676 1.430(5) no

loop_
_geom_hbond_atom_site_label_D
_geom_hbond_atom_site_label_H
_geom_hbond_atom_site_label_A
_geom_hbond_site_symmetry_A
_geom_hbond_distance_DH
_geom_hbond_distance_HA
_geom_hbond_distance_DA
_geom_hbond_angle_DHA
O17 H1W O6W 4_676 .851(5) 2.104(10) 2.728(5) 129.8(10)
O17 H2W O12 . .855(5) 2.364(16) 2.829(4) 114.6(12)
O27 H3W N3 3_566 .855(5) 2.043(7) 2.885(4) 167.9(10)
O27 H4W O17 4_475 .853(5) 1.983(8) 2.831(4) 172(4)
O34 H5W O1W 3_576 .844(5) 2.344(7) 3.039(4) 140.0(10)
O34 H6W N5 3_576 .847(5) 2.213(7) 3.040(5) 165.5(11)
O44 H7W N5 . .851(5) 2.160(15) 2.909(5) 147(2)
O44 H8W O43 3_676 .853(5) 2.554(13) 3.000(5) 113.7(9)
O1W H9W N2 . .852(5) 2.214(10) 3.051(4) 167(4)
O1W H10W O4 4_575 .852(5) 2.284(13) 3.104(4) 162(4)
O2W H11W N2 . .850(5) 2.005(12) 2.842(5) 168(5)
O2W H12W O4W . .851(5) 2.16(2) 2.930(5) 151(4)
O3W H13W O7 . .848(5) 2.25(2) 3.014(4) 150(4)
O3W H14W N4 . .849(5) 2.183(10) 3.023(4) 171(5)
O4W H15W O1W . .851(5) 2.15(2) 2.957(5) 158(6)
O4W H16W O32 . .852(5) 2.29(3) 3.032(5) 146(5)
O5W H17W O3W . .853(5) 1.886(17) 2.717(5) 164(5)
O5W H18W O7W . .853(5) 2.46(3) 3.164(7) 140(4)
O6W H19W O21 . .849(5) 2.16(3) 2.928(5) 151(5)
O6W H20W O2W . .851(5) 1.99(3) 2.772(5) 153(6)
O7W H21W O5W . .854(5) 2.34(2) 3.164(7) 163(7)
O7W H22W N4 . .855(5) 2.170(13) 3.019(6) 173(7)
O8W H23W O6W 3_576 .854(5) 2.55(12) 3.025(10) 116(10)
